data_2203803
loop_
_publ_author_name
'Lo, Kong Mun'
'Ng, Seik Weng'

_publ_section_title
'[Chlorobis(<i>p</i>-chlorophenyl)(<i>p</i>-tolyl)tin]-\m-1,2-bis(diphenylphosphoryl)ethane-\k^2^<i>O</i>:<i>O</i>'-[bromobis(<i>p</i>-chlorophenyl)(<i>p</i>-tolyl)tin]'
_journal_issue 6
_journal_name_full 'Acta Crystallographica Section E'
_journal_page_first m717
_journal_page_last m719
_journal_paper_doi 10.1107/S1600536804010219
_journal_volume 60
_journal_year 2004
_chemical_formula_iupac '[Sn2 Br Cl (C6 H5)4 (C7 H7)2 (C6 H5 Cl)4 (C2 H4 O2 P2)]'
_chemical_formula_moiety 'C64 H58 Br Cl5 O2 P2 Sn2'
_chemical_formula_sum 'C64 H58 Br Cl5 O2 P2 Sn2'
_chemical_formula_weight 1411.55
_chemical_name_systematic
;
[Bis(p-chlorophenyl)(p-tolyl)chlorotin]-\m-1,2-bis(diphenylphosphoryl)ethane-
\k^2^O:O'-[bis(p-chlorophenyl)(p-tolyl)bromotin]
;
_space_group_IT_number 14
_symmetry_cell_setting monoclinic
_symmetry_space_group_name_Hall '-P 2yn'
_symmetry_space_group_name_H-M 'P 1 21/n 1'
_atom_sites_solution_hydrogens geom
_atom_sites_solution_primary direct
_atom_sites_solution_secondary difmap
_audit_creation_method SHELXL-97
_cell_angle_alpha 90.00
_cell_angle_beta 107.54(3)
_cell_angle_gamma 90.00
_cell_formula_units_Z 2
_cell_length_a 12.324(3)
_cell_length_b 12.842(3)
_cell_length_c 19.975(4)
_cell_measurement_reflns_used 25
_cell_measurement_temperature 298(2)
_cell_measurement_theta_max 13.4
_cell_measurement_theta_min 10.0
_cell_volume 3014.4(13)
_computing_cell_refinement 'CAD-4 VAX/PC Fortran System (Enraf-Nonius, 1988)'
_computing_data_collection 'CAD-4/PC (Kretschmar, 1994)'
_computing_data_reduction 'XCAD4 (Harms, 1997) in WinGX (Farrugia, 1999)'
_computing_molecular_graphics 'ORTEPII (Johnson, 1976)'
_computing_publication_material SHELXL97
_computing_structure_refinement 'SHELXL97 (Sheldrick, 1997)'
_computing_structure_solution 'SHELXS97 (Sheldrick, 1997)'
_diffrn_ambient_temperature 298(2)
_diffrn_measured_fraction_theta_full 1.00
_diffrn_measured_fraction_theta_max 1.00
_diffrn_measurement_device_type 'Enraf-Nonius CAD-4'
_diffrn_measurement_method \w-2\q
_diffrn_radiation_monochromator graphite
_diffrn_radiation_source 'fine-focus sealed tube'
_diffrn_radiation_type MoK\a
_diffrn_radiation_wavelength 0.71073
_diffrn_reflns_av_R_equivalents 0.033
_diffrn_reflns_av_sigmaI/netI 0.081
_diffrn_reflns_limit_h_max 0
_diffrn_reflns_limit_h_min -14
_diffrn_reflns_limit_k_max 15
_diffrn_reflns_limit_k_min 0
_diffrn_reflns_limit_l_max 23
_diffrn_reflns_limit_l_min -22
_diffrn_reflns_number 5574
_diffrn_reflns_theta_full 25.0
_diffrn_reflns_theta_max 25.0
_diffrn_reflns_theta_min 1.7
_diffrn_standards_decay_% 3
_diffrn_standards_interval_time 60
_diffrn_standards_number 3
_exptl_absorpt_coefficient_mu 1.809
_exptl_absorpt_correction_T_max 0.835
_exptl_absorpt_correction_T_min 0.744
_exptl_absorpt_correction_type empirical
_exptl_absorpt_process_details 'via \y scan (North et al., 1968)'
_exptl_crystal_colour Colorless
_exptl_crystal_density_diffrn 1.555
_exptl_crystal_description Block
_exptl_crystal_F_000 1408
_exptl_crystal_size_max 0.15
_exptl_crystal_size_mid 0.15
_exptl_crystal_size_min 0.10
_refine_diff_density_max 0.48
_refine_diff_density_min -0.60
_refine_ls_extinction_method none
_refine_ls_goodness_of_fit_ref 1.04
_refine_ls_hydrogen_treatment constr
_refine_ls_matrix_type full
_refine_ls_number_parameters 294
_refine_ls_number_reflns 5308
_refine_ls_number_restraints 23
_refine_ls_restrained_S_all 1.05
_refine_ls_R_factor_all 0.109
_refine_ls_R_factor_gt 0.054
_refine_ls_shift/su_max 0.001
_refine_ls_shift/su_mean 0.000
_refine_ls_structure_factor_coef Fsqd
_refine_ls_weighting_details 'calc w = 1/[\s^2^(Fo^2^)+(0.0381P)^2^+3.4106P] where P = (Fo^2^+2Fc^2^)/3'
_refine_ls_weighting_scheme calc
_refine_ls_wR_factor_gt 0.093
_refine_ls_wR_factor_ref 0.114
_reflns_number_gt 3325
_reflns_number_total 5308
_reflns_threshold_expression I>2\s(I)
_cod_data_source_file su6097.cif
_cod_data_source_block I
_cod_depositor_comments
;
The following automatic conversions were performed:
'_symmetry_cell_setting' value 'Monoclinic' changed to 'monoclinic'
according to '/home/saulius/struct/CIF-dictionaries/cif_core.dic'
dictionary named 'cif_core.dic' version 2.4.1 from 2010-06-29.

Automatic conversion script
Id: cif_fix_enum 1527 2010-12-29 10:47:43Z saulius 

The following automatic conversions were performed:

'_symmetry_cell_setting' value 'Monoclinic' changed to 'monoclinic'
according to /home/saulius/struct/CIF-dictionaries/cif_core.dic
dictionary named 'cif_core.dic' version 2.4.1 from 2010-06-29.

Automatic conversion script
Id: cif_fix_values 1715 2011-07-08 13:25:40Z adriana 
;
_cod_original_sg_symbol_H-M 'P 21/n'
_cod_database_code 2203803
_cod_database_fobs_code 2203803

loop_
_symmetry_equiv_pos_as_xyz
'x, y, z'
'-x+1/2, y+1/2, -z+1/2'
'-x, -y, -z'
'x-1/2, -y-1/2, z-1/2'

loop_
_atom_site_label
_atom_site_fract_x
_atom_site_fract_y
_atom_site_fract_z
_atom_site_U_iso_or_equiv
_atom_site_adp_type
_atom_site_calc_flag
_atom_site_refinement_flags
_atom_site_occupancy
_atom_site_disorder_assembly
_atom_site_disorder_group
_atom_site_type_symbol
Sn1 0.22090(4) 0.25733(4) 0.51298(2) 0.0371(2) Uani d D 1 . . Sn
Br1 0.0089(4) 0.1947(9) 0.4704(4) 0.0454(9) Uani d PD 0.50 A 1 Br
Cl1' 0.0210(10) 0.203(2) 0.4830(10) 0.0454(9) Uani d PD 0.50 A 2 Cl
Cl1 0.4104(2) -0.1993(2) 0.6541(2) 0.0960(8) Uani d D 1 A . Cl
Cl2 0.1719(3) 0.6416(3) 0.7230(2) 0.0920(10) Uani d PD 0.67 A 3 Cl
Cl3 0.2129(7) 0.4065(5) 0.1948(2) 0.0670(10) Uani d PD 0.33 A 3 Cl
C2' 0.1712(6) 0.6303(8) 0.7168(6) 0.0920(10) Uani d PD 0.33 A 4 C
C3' 0.2087(10) 0.4047(7) 0.2036(3) 0.0670(10) Uani d PD 0.67 A 4 C
P1 0.50083(14) 0.38812(13) 0.58322(9) 0.0310(4) Uani d . 1 . . P
O1 0.4128(3) 0.3131(3) 0.5446(2) 0.0390(10) Uani d . 1 A . O
C1 0.2836(4) 0.1109(3) 0.5572(2) 0.042(2) Uani d G 1 A . C
C2 0.3959(3) 0.0822(3) 0.5663(3) 0.064(2) Uani d G 1 . . C
C3 0.4357(3) -0.0137(4) 0.5959(3) 0.071(3) Uani d G 1 A . C
C4 0.3631(4) -0.0809(3) 0.6164(3) 0.053(2) Uani d GD 1 . . C
C5 0.2509(4) -0.0521(3) 0.6073(3) 0.051(2) Uani d G 1 A . C
C6 0.2111(3) 0.0437(3) 0.5777(2) 0.045(2) Uani d G 1 . . C
C7 0.1929(3) 0.3793(3) 0.5778(2) 0.039(2) Uani d GD 1 A . C
C8 0.1834(4) 0.4815(3) 0.5539(2) 0.056(2) Uani d GD 1 . . C
C9 0.1764(4) 0.5624(3) 0.5987(3) 0.062(2) Uani d GD 1 A . C
C10 0.1788(3) 0.5409(4) 0.6673(3) 0.058(2) Uani d GD 1 . . C
C11 0.1882(4) 0.4387(4) 0.6912(2) 0.066(2) Uani d GD 1 A . C
C12 0.1953(4) 0.3578(3) 0.6464(2) 0.057(2) Uani d GD 1 . . C
C13 0.2209(4) 0.3017(3) 0.4111(2) 0.038(2) Uani d GD 1 A . C
C14 0.1342(3) 0.3675(3) 0.3738(2) 0.045(2) Uani d GD 1 . . C
C15 0.1301(3) 0.4007(3) 0.3069(2) 0.050(2) Uani d GD 1 A . C
C16 0.2128(4) 0.3680(3) 0.2772(2) 0.050(2) Uani d GD 1 . . C
C17 0.2996(3) 0.3021(3) 0.3144(2) 0.054(2) Uani d GD 1 A . C
C18 0.3036(3) 0.2690(3) 0.3814(2) 0.048(2) Uani d GD 1 . . C
C19 0.6386(3) 0.3366(3) 0.5915(2) 0.035(2) Uani d G 1 A . C
C20 0.6527(3) 0.2644(4) 0.5430(2) 0.053(2) Uani d G 1 . . C
C21 0.7612(4) 0.2303(4) 0.5461(2) 0.071(3) Uani d G 1 A . C
C22 0.8555(3) 0.2684(4) 0.5978(3) 0.071(3) Uani d G 1 . . C
C23 0.8413(3) 0.3406(4) 0.6463(3) 0.076(3) Uani d G 1 A . C
C24 0.7329(4) 0.3747(3) 0.6432(2) 0.055(2) Uani d G 1 . . C
C25 0.4941(4) 0.4219(3) 0.6687(2) 0.032(2) Uani d G 1 A . C
C26 0.4772(4) 0.5238(3) 0.6867(2) 0.048(2) Uani d G 1 . . C
C27 0.4762(4) 0.5469(3) 0.7545(2) 0.059(2) Uani d G 1 A . C
C28 0.4920(4) 0.4681(4) 0.8042(2) 0.054(2) Uani d G 1 . . C
C29 0.5088(4) 0.3662(3) 0.7862(2) 0.057(2) Uani d G 1 A . C
C30 0.5099(4) 0.3431(3) 0.7184(2) 0.049(2) Uani d G 1 . . C
C31 0.4937(6) 0.5092(5) 0.5364(3) 0.037(2) Uani d . 1 . . C
H2'1 0.1420 0.6041 0.7531 0.137 Uiso calc PR 0.33 A 4 H
H2'2 0.1212 0.6833 0.6907 0.137 Uiso calc PR 0.33 A 4 H
H2'3 0.2455 0.6592 0.7377 0.137 Uiso calc PR 0.33 A 4 H
H3'1 0.2431 0.4723 0.2065 0.101 Uiso calc PR 0.67 A 4 H
H3'2 0.1310 0.4084 0.1745 0.101 Uiso calc PR 0.67 A 4 H
H3'3 0.2496 0.3563 0.1835 0.101 Uiso calc PR 0.67 A 4 H
H2 0.4444 0.1271 0.5525 0.077 Uiso calc R 1 A . H
H3 0.5108 -0.0329 0.6020 0.085 Uiso calc R 1 . . H
H5 0.2024 -0.0971 0.6211 0.061 Uiso calc R 1 . . H
H6 0.1360 0.0630 0.5717 0.053 Uiso calc R 1 A . H
H8 0.1818 0.4959 0.5080 0.067 Uiso calc R 1 A . H
H9 0.1701 0.6308 0.5827 0.075 Uiso calc R 1 . . H
H11 0.1898 0.4243 0.7371 0.079 Uiso calc R 1 . . H
H14 0.0788 0.3894 0.3937 0.054 Uiso calc R 1 A . H
H12 0.2016 0.2894 0.6624 0.069 Uiso calc R 1 A . H
H15 0.0721 0.4447 0.2820 0.060 Uiso calc R 1 . . H
H17 0.3549 0.2803 0.2945 0.064 Uiso calc R 1 . . H
H18 0.3617 0.2249 0.4063 0.058 Uiso calc R 1 A . H
H20 0.5896 0.2389 0.5085 0.063 Uiso calc R 1 A . H
H21 0.7707 0.1820 0.5136 0.086 Uiso calc R 1 . . H
H22 0.9281 0.2456 0.5998 0.085 Uiso calc R 1 A . H
H23 0.9044 0.3661 0.6808 0.092 Uiso calc R 1 . . H
H24 0.7234 0.4230 0.6756 0.066 Uiso calc R 1 A . H
H26 0.4667 0.5766 0.6535 0.057 Uiso calc R 1 A . H
H27 0.4649 0.6151 0.7666 0.071 Uiso calc R 1 . . H
H28 0.4913 0.4836 0.8496 0.065 Uiso calc R 1 A . H
H30 0.5211 0.2749 0.7063 0.059 Uiso calc R 1 A . H
H29 0.5194 0.3134 0.8194 0.069 Uiso calc R 1 . . H
H31a 0.4213 0.5428 0.5318 0.044 Uiso calc R 1 . . H
H31b 0.5537 0.5552 0.5629 0.044 Uiso calc R 1 . . H

loop_
_atom_site_aniso_label
_atom_site_aniso_U_11
_atom_site_aniso_U_22
_atom_site_aniso_U_33
_atom_site_aniso_U_12
_atom_site_aniso_U_13
_atom_site_aniso_U_23
Sn1 0.0372(2) 0.0364(3) 0.0379(2) 0.0014(3) 0.0117(2) -0.0013(3)
Br1 0.0280(10) 0.062(2) 0.042(3) -0.0050(10) 0.0050(10) -0.006(2)
Cl1' 0.0280(10) 0.062(2) 0.042(3) -0.0050(10) 0.0050(10) -0.006(2)
Cl1 0.105(2) 0.060(2) 0.118(2) 0.0200(10) 0.026(2) 0.022(2)
Cl2 0.069(2) 0.099(3) 0.101(3) 0.011(2) 0.015(2) -0.063(2)
Cl3 0.075(3) 0.091(3) 0.037(2) -0.002(3) 0.017(2) 0.014(2)
C2' 0.069(2) 0.099(3) 0.101(3) 0.0114(18) 0.0150(18) -0.063(2)
C3' 0.075(3) 0.091(3) 0.037(2) -0.002(3) 0.017(2) 0.014(2)
P1 0.0324(9) 0.0296(9) 0.0306(9) -0.0017(8) 0.0090(7) 0.0059(8)
O1 0.032(2) 0.036(3) 0.045(3) -0.008(2) 0.006(2) -0.002(2)
C1 0.042(4) 0.038(4) 0.045(4) -0.003(3) 0.014(3) -0.002(3)
C2 0.035(4) 0.043(5) 0.113(7) 0.003(4) 0.023(5) 0.020(5)
C3 0.042(5) 0.041(5) 0.129(8) 0.000(4) 0.025(5) 0.007(5)
C4 0.061(5) 0.031(4) 0.058(5) 0.008(4) 0.004(4) -0.005(4)
C5 0.038(4) 0.052(5) 0.062(5) -0.004(4) 0.013(4) 0.008(4)
C6 0.036(4) 0.043(4) 0.057(5) 0.006(4) 0.017(4) 0.010(4)
C7 0.037(4) 0.045(4) 0.035(4) 0.004(3) 0.010(3) -0.001(3)
C8 0.071(6) 0.045(5) 0.047(5) 0.018(4) 0.012(4) 0.004(4)
C9 0.066(6) 0.038(5) 0.070(6) 0.013(4) 0.000(5) -0.010(4)
C10 0.040(4) 0.070(6) 0.060(6) 0.013(4) 0.010(4) -0.027(5)
C11 0.069(6) 0.087(7) 0.044(5) -0.005(5) 0.022(4) -0.015(5)
C12 0.064(5) 0.058(5) 0.048(5) -0.002(4) 0.014(4) 0.005(4)
C13 0.038(4) 0.038(4) 0.035(4) -0.005(3) 0.007(3) -0.005(3)
C14 0.047(4) 0.040(4) 0.051(5) -0.001(4) 0.018(4) 0.002(4)
C15 0.041(4) 0.048(5) 0.054(5) -0.003(4) 0.005(4) 0.002(4)
C16 0.058(5) 0.046(5) 0.041(4) -0.015(4) 0.009(4) -0.003(4)
C17 0.040(4) 0.075(6) 0.046(5) 0.007(4) 0.014(4) -0.004(4)
C18 0.038(4) 0.057(5) 0.048(4) 0.015(4) 0.010(3) 0.004(4)
C19 0.034(4) 0.031(4) 0.040(4) 0.000(3) 0.010(3) 0.005(3)
C20 0.051(4) 0.063(5) 0.046(4) 0.008(4) 0.019(3) -0.009(4)
C21 0.066(5) 0.105(8) 0.049(5) 0.024(5) 0.026(4) -0.015(5)
C22 0.048(5) 0.096(7) 0.072(6) 0.015(5) 0.023(4) 0.005(6)
C23 0.050(5) 0.085(7) 0.089(7) -0.010(5) 0.014(5) -0.015(6)
C24 0.040(4) 0.061(5) 0.062(5) -0.004(4) 0.013(4) -0.014(4)
C25 0.030(4) 0.036(4) 0.029(4) 0.003(3) 0.009(3) 0.002(3)
C26 0.065(5) 0.043(5) 0.039(4) 0.006(4) 0.022(4) 0.010(4)
C27 0.078(6) 0.049(5) 0.056(5) 0.002(4) 0.030(5) -0.003(4)
C28 0.052(5) 0.076(6) 0.036(4) -0.003(4) 0.014(4) 0.004(4)
C29 0.074(6) 0.060(5) 0.041(4) 0.003(4) 0.021(4) 0.018(4)
C30 0.071(5) 0.042(4) 0.037(4) 0.016(4) 0.018(4) 0.014(3)
C31 0.045(4) 0.031(4) 0.036(4) 0.000(3) 0.015(3) 0.007(3)

loop_
_atom_type_symbol
_atom_type_description
_atom_type_scat_dispersion_real
_atom_type_scat_dispersion_imag
_atom_type_scat_source
C C 0.0033 0.0016 'International Tables Vol C Tables 4.2.6.8 and 6.1.1.4'
H H 0.0000 0.0000 'International Tables Vol C Tables 4.2.6.8 and 6.1.1.4'
O O 0.0106 0.0060 'International Tables Vol C Tables 4.2.6.8 and 6.1.1.4'
P P 0.1023 0.0942 'International Tables Vol C Tables 4.2.6.8 and 6.1.1.4'
Cl Cl 0.1484 0.1585 'International Tables Vol C Tables 4.2.6.8 and 6.1.1.4'
Br Br -0.2901 2.4595 'International Tables Vol C Tables 4.2.6.8 and 6.1.1.4'
Sn Sn -0.6537 1.4246 'International Tables Vol C Tables 4.2.6.8 and 6.1.1.4'

loop_
_geom_angle_atom_site_label_1
_geom_angle_atom_site_label_2
_geom_angle_atom_site_label_3
_geom_angle_site_symmetry_1
_geom_angle
_geom_angle_publ_flag
C1 Sn1 C7 . 120.4(2) yes
C1 Sn1 C13 . 122.3(2) yes
C1 Sn1 O1 . 87.0(2) yes
C1 Sn1 Cl1' . 93.7(7) yes
C1 Sn1 Br1 . 93.8(3) yes
C7 Sn1 C13 . 115.8(2) yes
C7 Sn1 O1 . 87.0(2) yes
C7 Sn1 Cl1' . 91.4(6) yes
C7 Sn1 Br1 . 95.4(2) yes
C13 Sn1 O1 . 83.4(2) yes
C13 Sn1 Cl1' . 97.5(6) yes
C13 Sn1 Br1 . 93.4(2) yes
O1 Sn1 Cl1' . 178.4(6) yes
O1 Sn1 Br1 . 176.7(2) yes
C10 C2' H2'1 . 109.5 no
C10 C2' H2'2 . 109.5 no
C10 C2' H2'3 . 109.5 no
C16 C3' H3'1 . 109.5 no
C16 C3' H3'2 . 109.5 no
C16 C3' H3'3 . 109.5 no
O1 P1 C19 . 109.6(2) no
O1 P1 C25 . 114.7(2) no
C19 P1 C25 . 108.6(2) no
O1 P1 C31 . 112.1(3) no
C19 P1 C31 . 105.4(3) no
C25 P1 C31 . 106.1(2) no
P1 O1 Sn1 . 148.4(3) no
C2 C1 C6 . 120 no
C2 C1 Sn1 . 120.9(2) no
C6 C1 Sn1 . 119.1(2) no
C1 C2 C3 . 120 no
C1 C2 H2 . 120 no
C3 C2 H2 . 120 no
C4 C3 C2 . 120 no
C4 C3 H3 . 120 no
C2 C3 H3 . 120 no
C3 C4 C5 . 120 no
C3 C4 Cl1 . 121.0(3) no
C5 C4 Cl1 . 119.0(3) no
C6 C5 C4 . 120 no
C6 C5 H5 . 120 no
C4 C5 H5 . 120 no
C5 C6 C1 . 120 no
C5 C6 H6 . 120 no
C1 C6 H6 . 120 no
C8 C7 C12 . 120 no
C8 C7 Sn1 . 120.0(3) no
C12 C7 Sn1 . 119.7(3) no
C7 C8 C9 . 120 no
C7 C8 H8 . 120 no
C9 C8 H8 . 120 no
C10 C9 C8 . 120 no
C10 C9 H9 . 120 no
C8 C9 H9 . 120 no
C11 C10 C9 . 120 no
C11 C10 C2' . 120.0(4) no
C9 C10 C2' . 120.0(4) no
C11 C10 Cl2 . 120.2(4) no
C9 C10 Cl2 . 119.8(4) no
C10 C11 C12 . 120 no
C10 C11 H11 . 120 no
C12 C11 H11 . 120 no
C11 C12 C7 . 120 no
C11 C12 H12 . 120 no
C7 C12 H12 . 120 no
C14 C13 C18 . 120 no
C14 C13 Sn1 . 117.1(2) no
C18 C13 Sn1 . 122.9(2) no
C15 C14 C13 . 120 no
C15 C14 H14 . 120 no
C13 C14 H14 . 120 no
C14 C15 C16 . 120 no
C14 C15 H15 . 120 no
C16 C15 H15 . 120 no
C15 C16 C17 . 120 no
C15 C16 C3' . 120.1(4) no
C17 C16 C3' . 119.9(4) no
C15 C16 Cl3 . 122.3(5) no
C17 C16 Cl3 . 117.7(5) no
C18 C17 C16 . 120 no
C18 C17 H17 . 120 no
C16 C17 H17 . 120 no
C17 C18 C13 . 120 no
C17 C18 H18 . 120 no
C13 C18 H18 . 120 no
C20 C19 C24 . 120 no
C20 C19 P1 . 119.9(3) no
C24 C19 P1 . 119.9(3) no
C19 C20 C21 . 120 no
C19 C20 H20 . 120 no
C21 C20 H20 . 120 no
C20 C21 C22 . 120 no
C20 C21 H21 . 120 no
C22 C21 H21 . 120 no
C23 C22 C21 . 120 no
C23 C22 H22 . 120 no
C21 C22 H22 . 120 no
C22 C23 C24 . 120 no
C22 C23 H23 . 120 no
C24 C23 H23 . 120 no
C23 C24 C19 . 120 no
C23 C24 H24 . 120 no
C19 C24 H24 . 120 no
C26 C25 C30 . 120 no
C26 C25 P1 . 122.0(2) no
C30 C25 P1 . 118.0(2) no
C27 C26 C25 . 120 no
C27 C26 H26 . 120 no
C25 C26 H26 . 120 no
C26 C27 C28 . 120 no
C26 C27 H27 . 120 no
C28 C27 H27 . 120 no
C27 C28 C29 . 120 no
C27 C28 H28 . 120 no
C29 C28 H28 . 120 no
C30 C29 C28 . 120 no
C30 C29 H29 . 120 no
C28 C29 H29 . 120 no
C29 C30 C25 . 120 no
C29 C30 H30 . 120 no
C25 C30 H30 . 120 no
C31 C31 P1 3_666 111.0(6) no
C31 C31 H31a 3_666 109.4 no
P1 C31 H31a . 109.4 no
C31 C31 H31b 3_666 109.4 no
P1 C31 H31b . 109.4 no
H31a C31 H31b . 108.0 no

loop_
_geom_bond_atom_site_label_1
_geom_bond_atom_site_label_2
_geom_bond_site_symmetry_2
_geom_bond_distance
_geom_bond_publ_flag
Sn1 C1 . 2.122(3) yes
Sn1 C7 . 2.125(3) yes
Sn1 C13 . 2.114(3) yes
Sn1 O1 . 2.367(4) yes
Sn1 Cl1' . 2.449(9) yes
Sn1 Br1 . 2.618(4) yes
Cl1 C4 . 1.718(3) no
Cl2 C10 . 1.725(4) no
Cl3 C16 . 1.718(4) no
C2' C10 . 1.536(5) no
C2' H2'1 . 0.96 no
C2' H2'2 . 0.96 no
C2' H2'3 . 0.96 no
C3' C16 . 1.530(4) no
C3' H3'1 . 0.96 no
C3' H3'2 . 0.96 no
C3' H3'3 . 0.96 no
P1 O1 . 1.482(4) no
P1 C19 . 1.783(4) no
P1 C25 . 1.787(4) no
P1 C31 . 1.803(6) no
C1 C2 . 1.39 no
C1 C6 . 1.39 no
C2 C3 . 1.39 no
C2 H2 . 0.93 no
C3 C4 . 1.39 no
C3 H3 . 0.93 no
C4 C5 . 1.39 no
C5 C6 . 1.39 no
C5 H5 . 0.93 no
C6 H6 . 0.93 no
C7 C8 . 1.39 no
C7 C12 . 1.39 no
C8 C9 . 1.39 no
C8 H8 . 0.93 no
C9 C10 . 1.39 no
C9 H9 . 0.93 no
C10 C11 . 1.39 no
C11 C12 . 1.39 no
C11 H11 . 0.93 no
C12 H12 . 0.93 no
C13 C14 . 1.39 no
C13 C18 . 1.39 no
C14 C15 . 1.39 no
C14 H14 . 0.93 no
C15 C16 . 1.39 no
C15 H15 . 0.93 no
C16 C17 . 1.39 no
C17 C18 . 1.39 no
C17 H17 . 0.93 no
C18 H18 . 0.93 no
C19 C20 . 1.39 no
C19 C24 . 1.39 no
C20 C21 . 1.39 no
C20 H20 . 0.93 no
C21 C22 . 1.39 no
C21 H21 . 0.93 no
C22 C23 . 1.39 no
C22 H22 . 0.93 no
C23 C24 . 1.39 no
C23 H23 . 0.93 no
C24 H24 . 0.93 no
C25 C26 . 1.39 no
C25 C30 . 1.39 no
C26 C27 . 1.39 no
C26 H26 . 0.93 no
C27 C28 . 1.39 no
C27 H27 . 0.93 no
C28 C29 . 1.39 no
C28 H28 . 0.93 no
C29 C30 . 1.39 no
C29 H29 . 0.93 no
C30 H30 . 0.93 no
C31 C31 3_666 1.527(12) no
C31 H31a . 0.97 no
C31 H31b . 0.97 no

loop_
_geom_torsion_atom_site_label_1
_geom_torsion_atom_site_label_2
_geom_torsion_atom_site_label_3
_geom_torsion_atom_site_label_4
_geom_torsion_site_symmetry_4
_geom_torsion
_geom_torsion_publ_flag
C19 P1 O1 Sn1 . 163.7(4) no
C25 P1 O1 Sn1 . 41.4(6) no
C31 P1 O1 Sn1 . -79.7(6) no
C13 Sn1 O1 P1 . 113.9(5) no
C1 Sn1 O1 P1 . -123.1(5) no
C7 Sn1 O1 P1 . -2.5(5) no
C13 Sn1 C1 C2 . 59.7(3) no
C7 Sn1 C1 C2 . -105.3(3) no
O1 Sn1 C1 C2 . -20.5(3) no
Cl1' Sn1 C1 C2 . 161.0(5) no
Br1 Sn1 C1 C2 . 156.2(3) no
C13 Sn1 C1 C6 . -120.8(3) no
C7 Sn1 C1 C6 . 74.2(3) no
O1 Sn1 C1 C6 . 158.9(3) no
Cl1' Sn1 C1 C6 . -19.6(6) no
Br1 Sn1 C1 C6 . -24.4(3) no
Sn1 C1 C2 C3 . 179.4(3) no
C2 C3 C4 Cl1 . -179.3(4) no
Cl1 C4 C5 C6 . 179.3(4) no
Sn1 C1 C6 C5 . -179.4(3) no
C13 Sn1 C7 C8 . -4.2(3) no
C1 Sn1 C7 C8 . 161.8(2) no
O1 Sn1 C7 C8 . 77.0(2) no
Cl1' Sn1 C7 C8 . -103.2(7) no
Br1 Sn1 C7 C8 . -100.7(3) no
C13 Sn1 C7 C12 . -177.8(2) no
C1 Sn1 C7 C12 . -11.9(3) no
O1 Sn1 C7 C12 . -96.7(2) no
Cl1' Sn1 C7 C12 . 83.2(7) no
Br1 Sn1 C7 C12 . 85.7(3) no
Sn1 C7 C8 C9 . -173.6(2) no
C8 C9 C10 C2' . 179.9(3) no
C8 C9 C10 Cl2 . 179.2(2) no
C2' C10 C11 C12 . -179.9(3) no
Cl2 C10 C11 C12 . -179.2(2) no
C8 C7 C12 C11 . 0.0 no
Sn1 C7 C12 C11 . 173.7(2) no
C1 Sn1 C13 C14 . 148.8(2) no
C7 Sn1 C13 C14 . -45.6(2) no
O1 Sn1 C13 C14 . -129.0(2) no
Cl1' Sn1 C13 C14 . 49.6(7) no
Br1 Sn1 C13 C14 . 52.1(3) no
C1 Sn1 C13 C18 . -32.1(3) no
C7 Sn1 C13 C18 . 133.6(2) no
O1 Sn1 C13 C18 . 50.2(2) no
Cl1' Sn1 C13 C18 . -131.2(7) no
Br1 Sn1 C13 C18 . -128.7(3) no
Sn1 C13 C14 C15 . 179.2(2) no
C14 C15 C16 C3' . -179.8(3) no
C14 C15 C16 Cl3 . -179.8(2) no
C3' C16 C17 C18 . 179.8(3) no
Cl3 C16 C17 C18 . 179.8(2) no
Sn1 C13 C18 C17 . -179.1(2) no
O1 P1 C19 C20 . 25.5(4) no
C25 P1 C19 C20 . 151.3(3) no
C31 P1 C19 C20 . -95.4(3) no
O1 P1 C19 C24 . -159.6(3) no
C25 P1 C19 C24 . -33.7(3) no
C31 P1 C19 C24 . 79.6(3) no
P1 C19 C20 C21 . 174.9(4) no
P1 C19 C24 C23 . -174.9(4) no
O1 P1 C25 C26 . -119.8(3) no
C19 P1 C25 C26 . 117.3(3) no
C31 P1 C25 C26 . 4.5(4) no
O1 P1 C25 C30 . 62.2(3) no
C19 P1 C25 C30 . -60.6(3) no
C31 P1 C25 C30 . -173.4(3) no
P1 C25 C26 C27 . -177.9(3) no
P1 C25 C30 C29 . 178.0(3) no
O1 P1 C31 C31 3_666 -57.7(7) no
C19 P1 C31 C31 3_666 61.4(7) no
C25 P1 C31 C31 3_666 176.4(6) no
